data_7025722
loop_
_publ_author_name
'Bruce, Michael I.'
'Humphrey, Paul A.'
'Zaitseva, Natasha N.'
'Nicholson, Brian K.'
'Skelton, Brian W.'
'White, Allan H.'

_publ_section_title
;
 Conversion of C[triple bond]C to CO in alkynyl-metal complexes: oxidation
 of carbon chains capped by carbon-tricobalt clusters.
;
_journal_issue 37
_journal_name_full 'Dalton transactions (Cambridge, England : 2003)'
_journal_page_first 8801
_journal_page_last 8811
_journal_paper_doi 10.1039/c002997c
_journal_volume 39
_journal_year 2010
_chemical_formula_moiety 'C46 H25 Co3 O17 Os3 P2'
_chemical_formula_sum 'C46 H25 Co3 O17 Os3 P2'
_chemical_formula_weight 1658.99
_chemical_name_systematic
;
?
;
_space_group_IT_number 15
_symmetry_cell_setting monoclinic
_symmetry_space_group_name_Hall '-C 2yc'
_symmetry_space_group_name_H-M 'C 1 2/c 1'
_atom_sites_solution_hydrogens geom
_atom_sites_solution_primary direct
_atom_sites_solution_secondary difmap
_audit_creation_date 2009-04-28T20:41:49-00:00
_audit_creation_method 'WinGX routine CIF_UPDATE'
_cell_angle_alpha 90
_cell_angle_beta 108.740(3)
_cell_angle_gamma 90
_cell_formula_units_Z 8
_cell_length_a 42.439(9)
_cell_length_b 11.250(2)
_cell_length_c 21.854(5)
_cell_measurement_reflns_used 6291
_cell_measurement_temperature 150(2)
_cell_measurement_theta_max 24.9
_cell_measurement_theta_min 2.33
_cell_volume 9881(4)
_computing_cell_refinement 'Siemens SAINT (Siemens, 1995)'
_computing_data_collection 'Siemens SMART (Siemens, 1995)'
_computing_data_reduction 'xtal ADDREF SORTRF'
_computing_molecular_graphics OrtepII
_computing_publication_material WinGX
_computing_structure_refinement 'SHELXL-97 (Sheldrick, 2008)'
_computing_structure_solution xtal
_diffrn_ambient_temperature 150(2)
_diffrn_measured_fraction_theta_full 0.995
_diffrn_measured_fraction_theta_max 0.995
_diffrn_measurement_device_type
;
Bruker SMART CCD diffractometer
;
_diffrn_measurement_method '\w scans'
_diffrn_radiation_monochromator graphite
_diffrn_radiation_type MoK\a
_diffrn_radiation_wavelength 0.71073
_diffrn_reflns_av_unetI/netI 0.0986
_diffrn_reflns_limit_h_max 47
_diffrn_reflns_limit_h_min -50
_diffrn_reflns_limit_k_max 13
_diffrn_reflns_limit_k_min -13
_diffrn_reflns_limit_l_max 25
_diffrn_reflns_limit_l_min -25
_diffrn_reflns_number 44937
_diffrn_reflns_theta_full 25
_diffrn_reflns_theta_max 25
_diffrn_reflns_theta_min 1.01
_diffrn_standards_decay_% 0
_diffrn_standards_number 0
_exptl_absorpt_coefficient_mu 8.805
_exptl_absorpt_correction_T_max 0.84
_exptl_absorpt_correction_T_min 0.50
_exptl_absorpt_correction_type multi-scan
_exptl_absorpt_process_details
;
SADABS; Sheldrick, 1996
;
_exptl_crystal_colour dark_red
_exptl_crystal_density_diffrn 2.23
_exptl_crystal_density_method 'not measured'
_exptl_crystal_description plate
_exptl_crystal_F_000 6208
_exptl_crystal_size_max 0.12
_exptl_crystal_size_mid 0.06
_exptl_crystal_size_min 0.02
_refine_diff_density_max 2.738
_refine_diff_density_min -2.8
_refine_diff_density_rms 0.493
_refine_ls_extinction_method none
_refine_ls_goodness_of_fit_ref 0.999
_refine_ls_hydrogen_treatment mixed
_refine_ls_matrix_type full
_refine_ls_number_parameters 334
_refine_ls_number_reflns 8667
_refine_ls_number_restraints 6
_refine_ls_restrained_S_all 0.999
_refine_ls_R_factor_all 0.1136
_refine_ls_R_factor_gt 0.064
_refine_ls_shift/su_max 0.005
_refine_ls_shift/su_mean 0
_refine_ls_structure_factor_coef Fsqd
_refine_ls_weighting_details 'calc w=1/[\s^2^(Fo^2^)+(0.1068P)^2^] where P=(Fo^2^+2Fc^2^)/3'
_refine_ls_weighting_scheme calc
_refine_ls_wR_factor_gt 0.1593
_refine_ls_wR_factor_ref 0.1816
_reflns_number_gt 5689
_reflns_number_total 8667
_reflns_threshold_expression I>2\s(I)
_cod_data_source_file c002997c.txt
_cod_data_source_block br1081
_cod_original_sg_symbol_Hall -C_2yc
_cod_original_sg_symbol_H-M C_1_2/c_1
_cod_database_code 7025722

loop_
_symmetry_equiv_pos_as_xyz
'x, y, z'
'-x, y, -z+1/2'
'x+1/2, y+1/2, z'
'-x+1/2, y+1/2, -z+1/2'
'-x, -y, -z'
'x, -y, z-1/2'
'-x+1/2, -y+1/2, -z'
'x+1/2, -y+1/2, z-1/2'

loop_
_atom_site_label
_atom_site_type_symbol
_atom_site_fract_x
_atom_site_fract_y
_atom_site_fract_z
_atom_site_U_iso_or_equiv
_atom_site_adp_type
_atom_site_occupancy
_atom_site_symmetry_multiplicity
_atom_site_calc_flag
_atom_site_refinement_flags
Os1 Os 0.243428(15) 1.08364(5) 0.36951(3) 0.02457(18) Uani 1 1 d D
Os2 Os 0.190879(15) 1.24493(5) 0.30230(3) 0.02242(18) Uani 1 1 d D
Os3 Os 0.203689(16) 1.03506(5) 0.23779(3) 0.02548(18) Uani 1 1 d D
Co4 Co 0.12819(5) 0.67311(18) 0.42457(9) 0.0240(5) Uani 1 1 d .
Co5 Co 0.09192(5) 0.79627(19) 0.46950(9) 0.0261(5) Uani 1 1 d .
Co6 Co 0.15240(5) 0.83697(19) 0.50087(9) 0.0283(5) Uani 1 1 d .
C11 C 0.2883(4) 1.1423(15) 0.3876(8) 0.034(4) Uiso 1 1 d .
O11 O 0.3144(3) 1.1826(11) 0.3988(6) 0.049(3) Uiso 1 1 d .
C12 C 0.2556(4) 0.9282(14) 0.3885(8) 0.032(4) Uiso 1 1 d .
O12 O 0.2629(3) 0.8265(12) 0.3980(6) 0.055(4) Uiso 1 1 d .
C13 C 0.2400(4) 1.1040(13) 0.4536(8) 0.029(4) Uiso 1 1 d .
O13 O 0.2371(3) 1.1195(10) 0.5042(6) 0.044(3) Uiso 1 1 d .
C21 C 0.1990(4) 1.3996(14) 0.2701(8) 0.033(4) Uiso 1 1 d .
O21 O 0.2020(3) 1.4881(11) 0.2494(6) 0.047(3) Uiso 1 1 d .
C22 C 0.1442(4) 1.2416(14) 0.2571(8) 0.034(4) Uiso 1 1 d .
O22 O 0.1165(3) 1.2347(11) 0.2293(6) 0.051(3) Uiso 1 1 d .
C23 C 0.1847(4) 1.3010(15) 0.3787(8) 0.035(4) Uiso 1 1 d .
O23 O 0.1820(3) 1.3341(10) 0.4266(6) 0.046(3) Uiso 1 1 d .
C31 C 0.2229(4) 1.0459(14) 0.1676(8) 0.033(4) Uiso 1 1 d .
O31 O 0.2347(3) 1.0528(11) 0.1282(6) 0.048(3) Uiso 1 1 d .
C32 C 0.2086(4) 0.8680(16) 0.2449(8) 0.041(4) Uiso 1 1 d .
O32 O 0.2116(4) 0.7684(13) 0.2522(7) 0.061(4) Uiso 1 1 d .
C33 C 0.1588(4) 1.0188(13) 0.1821(7) 0.024(3) Uiso 1 1 d .
O33 O 0.1317(3) 1.0155(11) 0.1513(6) 0.046(3) Uiso 1 1 d .
C41 C 0.1320(4) 0.5574(14) 0.4834(8) 0.033(4) Uiso 1 1 d .
O41 O 0.1359(3) 0.4900(12) 0.5233(7) 0.055(4) Uiso 1 1 d .
C42 C 0.1613(5) 0.6430(16) 0.3950(9) 0.043(4) Uiso 1 1 d .
O42 O 0.1829(4) 0.6258(13) 0.3753(7) 0.067(4) Uiso 1 1 d .
C51 C 0.0883(4) 0.7349(15) 0.5409(9) 0.040(4) Uiso 1 1 d .
O51 O 0.0870(4) 0.6975(13) 0.5905(7) 0.068(4) Uiso 1 1 d .
C52 C 0.0795(4) 0.9428(16) 0.4733(9) 0.040(4) Uiso 1 1 d .
O52 O 0.0708(3) 1.0377(12) 0.4727(7) 0.059(4) Uiso 1 1 d .
C61 C 0.1609(4) 0.7516(14) 0.5746(8) 0.032(4) Uiso 1 1 d .
O61 O 0.1666(3) 0.6968(11) 0.6215(6) 0.048(3) Uiso 1 1 d .
C62 C 0.1909(4) 0.8398(15) 0.4835(8) 0.038(4) Uiso 1 1 d .
O62 O 0.2159(3) 0.8433(10) 0.4768(6) 0.044(3) Uiso 1 1 d .
C63 C 0.1523(4) 0.9901(16) 0.5190(8) 0.038(4) Uiso 1 1 d .
O63 O 0.1513(4) 1.0910(13) 0.5280(7) 0.066(4) Uiso 1 1 d .
C1 C 0.1924(4) 1.0599(13) 0.3247(7) 0.026(3) Uiso 1 1 d .
C2 C 0.1663(4) 1.0019(13) 0.3404(7) 0.025(3) Uiso 1 1 d .
C3 C 0.1431(4) 0.9599(13) 0.3500(7) 0.024(3) Uiso 1 1 d .
C4 C 0.1135(4) 0.9188(12) 0.3620(7) 0.023(3) Uiso 1 1 d .
O4 O 0.0857(3) 0.9501(9) 0.3280(5) 0.034(3) Uiso 1 1 d .
C5 C 0.1183(4) 0.8375(13) 0.4175(7) 0.024(3) Uiso 1 1 d .
P4 P 0.08963(10) 0.6145(3) 0.33580(18) 0.0248(9) Uani 1 1 d .
C411 C 0.0975(4) 0.6346(14) 0.2596(7) 0.029(4) Uiso 1 1 d .
C412 C 0.0919(5) 0.7385(17) 0.2264(10) 0.053(5) Uiso 1 1 d .
H412 H 0.0835 0.8044 0.2434 0.063 Uiso 1 1 calc R
C413 C 0.0985(6) 0.752(2) 0.1658(11) 0.065(6) Uiso 1 1 d .
H413 H 0.0924 0.8224 0.1408 0.079 Uiso 1 1 calc R
C414 C 0.1138(5) 0.6582(16) 0.1456(9) 0.046(5) Uiso 1 1 d .
H414 H 0.1195 0.6661 0.1072 0.055 Uiso 1 1 calc R
C415 C 0.1203(6) 0.562(2) 0.1775(12) 0.073(7) Uiso 1 1 d .
H415 H 0.1299 0.4969 0.1619 0.088 Uiso 1 1 calc R
C416 C 0.1133(5) 0.5509(19) 0.2353(10) 0.058(6) Uiso 1 1 d .
H416 H 0.1201 0.48 0.2596 0.069 Uiso 1 1 calc R
C421 C 0.0776(4) 0.4557(14) 0.3309(8) 0.036(4) Uiso 1 1 d .
C422 C 0.0500(7) 0.422(3) 0.2805(15) 0.097(9) Uiso 1 1 d .
H422 H 0.0367 0.4769 0.25 0.117 Uiso 1 1 calc R
C423 C 0.0435(8) 0.298(3) 0.2786(16) 0.119(11) Uiso 1 1 d .
H423 H 0.0244 0.2695 0.2459 0.143 Uiso 1 1 calc R
C424 C 0.0634(7) 0.217(3) 0.3216(14) 0.097(9) Uiso 1 1 d .
H424 H 0.0567 0.1366 0.3206 0.116 Uiso 1 1 calc R
C425 C 0.0919(5) 0.2528(16) 0.3644(9) 0.046(5) Uiso 1 1 d .
H425 H 0.1072 0.1974 0.3908 0.056 Uiso 1 1 calc R
C426 C 0.0984(5) 0.3745(15) 0.3688(9) 0.042(4) Uiso 1 1 d .
H426 H 0.1184 0.4017 0.3997 0.05 Uiso 1 1 calc R
C0 C 0.0512(4) 0.6992(13) 0.3229(7) 0.023(3) Uiso 1 1 d .
H0A H 0.0524 0.7746 0.3003 0.028 Uiso 1 1 calc R
H0B H 0.032 0.653 0.2955 0.028 Uiso 1 1 calc R
P5 P 0.04570(11) 0.7307(4) 0.40025(19) 0.0295(10) Uani 1 1 d .
C511 C 0.0117(5) 0.8402(16) 0.3817(9) 0.045(5) Uiso 1 1 d .
C512 C -0.0053(6) 0.861(2) 0.4250(13) 0.084(8) Uiso 1 1 d .
H512 H -0.0004 0.8111 0.4619 0.101 Uiso 1 1 calc R
C513 C -0.0303(8) 0.954(3) 0.4184(16) 0.104(9) Uiso 1 1 d .
H513 H -0.042 0.964 0.4485 0.125 Uiso 1 1 calc R
C514 C -0.0352(5) 1.023(2) 0.3673(11) 0.062(6) Uiso 1 1 d .
H514 H -0.0507 1.086 0.3602 0.074 Uiso 1 1 calc R
C515 C -0.0183(6) 1.005(2) 0.3244(12) 0.072(7) Uiso 1 1 d .
H515 H -0.0234 1.0529 0.2868 0.086 Uiso 1 1 calc R
C516 C 0.0061(5) 0.9178(17) 0.3343(10) 0.052(5) Uiso 1 1 d .
H516 H 0.019 0.9143 0.3061 0.062 Uiso 1 1 calc R
C521 C 0.0270(4) 0.5920(14) 0.4152(8) 0.035(4) Uiso 1 1 d .
C522 C 0.0454(4) 0.5077(14) 0.4574(8) 0.036(4) Uiso 1 1 d .
H522 H 0.0676 0.5242 0.4837 0.043 Uiso 1 1 calc R
C523 C 0.0313(6) 0.400(2) 0.4607(11) 0.066(6) Uiso 1 1 d .
H523 H 0.0448 0.3385 0.4856 0.079 Uiso 1 1 calc R
C524 C -0.0032(5) 0.378(2) 0.4279(10) 0.061(6) Uiso 1 1 d .
H524 H -0.0133 0.3041 0.4322 0.073 Uiso 1 1 calc R
C525 C -0.0207(6) 0.4660(19) 0.3904(11) 0.064(6) Uiso 1 1 d .
H525 H -0.0435 0.4516 0.3674 0.077 Uiso 1 1 calc R
C526 C -0.0077(5) 0.5772(17) 0.3829(10) 0.051(5) Uiso 1 1 d .
H526 H -0.0212 0.6387 0.3578 0.061 Uiso 1 1 calc R
H1 H 0.202(4) 1.198(6) 0.232(5) 0.05 Uiso 1 1 d D
H2 H 0.242(2) 1.080(14) 0.287(3) 0.05 Uiso 1 1 d D
H3 H 0.2327(19) 1.229(8) 0.337(7) 0.05 Uiso 1 1 d D

loop_
_atom_site_aniso_label
_atom_site_aniso_U_11
_atom_site_aniso_U_22
_atom_site_aniso_U_33
_atom_site_aniso_U_23
_atom_site_aniso_U_13
_atom_site_aniso_U_12
Os1 0.0259(4) 0.0313(4) 0.0200(3) 0.0040(3) 0.0123(3) 0.0026(3)
Os2 0.0244(3) 0.0269(3) 0.0194(3) 0.0028(2) 0.0118(3) 0.0000(3)
Os3 0.0346(4) 0.0297(4) 0.0181(3) 0.0016(3) 0.0168(3) 0.0000(3)
Co4 0.0281(12) 0.0307(12) 0.0162(10) 0.0012(8) 0.0111(9) -0.0030(9)
Co5 0.0300(12) 0.0377(12) 0.0160(10) -0.0025(9) 0.0151(9) -0.0071(10)
Co6 0.0311(12) 0.0408(13) 0.0152(10) -0.0014(9) 0.0104(9) -0.0113(10)
P4 0.033(2) 0.025(2) 0.0191(19) 0.0008(16) 0.0128(18) -0.0005(17)
P5 0.031(2) 0.045(3) 0.017(2) 0.0007(18) 0.0134(18) -0.0024(19)

loop_
_atom_type_symbol
_atom_type_description
_atom_type_scat_dispersion_real
_atom_type_scat_dispersion_imag
_atom_type_scat_source
C C 0.0033 0.0016 'International Tables Vol C Tables 4.2.6.8 and 6.1.1.4'
H H 0 0 'International Tables Vol C Tables 4.2.6.8 and 6.1.1.4'
Co Co 0.3494 0.9721 'International Tables Vol C Tables 4.2.6.8 and 6.1.1.4'
O O 0.0106 0.006 'International Tables Vol C Tables 4.2.6.8 and 6.1.1.4'
P P 0.1023 0.0942 'International Tables Vol C Tables 4.2.6.8 and 6.1.1.4'
Os Os -1.2165 7.603 'International Tables Vol C Tables 4.2.6.8 and 6.1.1.4'

loop_
_geom_angle_atom_site_label_1
_geom_angle_atom_site_label_2
_geom_angle_atom_site_label_3
_geom_angle
C12 Os1 C13 90.0(7)
C12 Os1 C11 95.3(7)
C13 Os1 C11 97.9(7)
C12 Os1 C1 99.1(6)
C13 Os1 C1 94.5(6)
C11 Os1 C1 161.0(6)
C12 Os1 Os3 94.4(5)
C13 Os1 Os3 141.8(5)
C11 Os1 Os3 119.4(5)
C1 Os1 Os3 47.3(4)
C12 Os1 Os2 146.2(5)
C13 Os1 Os2 97.5(5)
C11 Os1 Os2 116.0(5)
C1 Os1 Os2 47.6(4)
Os3 Os1 Os2 60.14(2)
C12 Os1 H2 97(5)
C13 Os1 H2 172(5)
C11 Os1 H2 85(3)
C1 Os1 H2 81(3)
Os3 Os1 H2 34(3)
Os2 Os1 H2 75(5)
C12 Os1 H3 169(5)
C13 Os1 H3 101(5)
C11 Os1 H3 83(3)
C1 Os1 H3 81(3)
Os3 Os1 H3 77(5)
Os2 Os1 H3 33(3)
H2 Os1 H3 73(7)
C23 Os2 C22 92.8(7)
C23 Os2 C21 96.4(7)
C22 Os2 C21 96.0(7)
C23 Os2 C1 97.2(6)
C22 Os2 C1 92.8(6)
C21 Os2 C1 163.3(6)
C23 Os2 Os1 93.7(5)
C22 Os2 Os1 139.1(5)
C21 Os2 Os1 123.3(5)
C1 Os2 Os1 46.2(4)
C23 Os2 Os3 144.0(5)
C22 Os2 Os3 93.3(5)
C21 Os2 Os3 118.1(5)
C1 Os2 Os3 47.1(4)
Os1 Os2 Os3 59.90(2)
C23 Os2 H1 173(5)
C22 Os2 H1 93(5)
C21 Os2 H1 80(3)
C1 Os2 H1 85(2)
Os1 Os2 H1 83(4)
Os3 Os2 H1 38(2)
C23 Os2 H3 94(6)
C22 Os2 H3 172(5)
C21 Os2 H3 88(3)
C1 Os2 H3 81(3)
Os1 Os2 H3 35(3)
Os3 Os2 H3 78(5)
H1 Os2 H3 80(7)
C32 Os3 C33 91.0(7)
C32 Os3 C31 93.7(7)
C33 Os3 C31 95.0(7)
C32 Os3 C1 96.2(7)
C33 Os3 C1 96.8(6)
C31 Os3 C1 164.5(6)
C32 Os3 Os1 95.3(5)
C33 Os3 Os1 142.9(4)
C31 Os3 Os1 120.9(5)
C1 Os3 Os1 46.3(4)
C32 Os3 Os2 143.5(5)
C33 Os3 Os2 94.8(4)
C31 Os3 Os2 121.5(5)
C1 Os3 Os2 47.4(4)
Os1 Os3 Os2 59.95(2)
C32 Os3 H1 177(5)
C33 Os3 H1 92(5)
C31 Os3 H1 85(3)
C1 Os3 H1 85(2)
Os1 Os3 H1 83(4)
Os2 Os3 H1 38(2)
C32 Os3 H2 100(5)
C33 Os3 H2 169(5)
C31 Os3 H2 85(3)
C1 Os3 H2 81(3)
Os1 Os3 H2 36(3)
Os2 Os3 H2 76(5)
H1 Os3 H2 77(7)
C42 Co4 C41 102.9(8)
C42 Co4 C5 109.9(7)
C41 Co4 C5 137.1(7)
C42 Co4 P4 94.3(6)
C41 Co4 P4 106.5(5)
C5 Co4 P4 98.0(5)
C42 Co4 Co6 100.5(6)
C41 Co4 Co6 97.7(5)
C5 Co4 Co6 50.2(4)
P4 Co4 Co6 147.92(15)
C42 Co4 Co5 156.8(6)
C41 Co4 Co5 92.6(5)
C5 Co4 Co5 48.7(5)
P4 Co4 Co5 97.78(14)
Co6 Co4 Co5 59.77(8)
C52 Co5 C51 102.5(8)
C52 Co5 C5 92.5(7)
C51 Co5 C5 150.1(8)
C52 Co5 P5 97.7(6)
C51 Co5 P5 99.7(6)
C5 Co5 P5 103.9(5)
C52 Co5 Co6 96.6(6)
C51 Co5 Co6 101.8(6)
C5 Co5 Co6 50.2(4)
P5 Co5 Co6 150.91(15)
C52 Co5 Co4 141.2(6)
C51 Co5 Co4 111.8(6)
C5 Co5 Co4 48.7(4)
P5 Co5 Co4 94.02(14)
Co6 Co5 Co4 59.74(8)
C63 Co6 C62 95.7(8)
C63 Co6 C61 109.4(8)
C62 Co6 C61 105.3(8)
C63 Co6 C5 98.8(7)
C62 Co6 C5 105.0(7)
C61 Co6 C5 135.8(7)
C63 Co6 Co4 147.8(6)
C62 Co6 Co4 94.6(5)
C61 Co6 Co4 97.2(5)
C5 Co6 Co4 48.9(4)
C63 Co6 Co5 99.5(6)
C62 Co6 Co5 151.5(6)
C61 Co6 Co5 92.3(5)
C5 Co6 Co5 48.9(4)
Co4 Co6 Co5 60.48(8)
O11 C11 Os1 176.7(15)
O12 C12 Os1 177.2(16)
O13 C13 Os1 177.7(15)
O21 C21 Os2 176.3(15)
O22 C22 Os2 177.1(15)
O23 C23 Os2 177.6(15)
O31 C31 Os3 178.4(15)
O32 C32 Os3 176.7(16)
O33 C33 Os3 175.3(14)
O41 C41 Co4 175.2(16)
O42 C42 Co4 178.5(18)
O51 C51 Co5 176.9(17)
O52 C52 Co5 176.8(18)
O61 C61 Co6 179.5(16)
O62 C62 Co6 175.5(16)
O63 C63 Co6 176.9(18)
C2 C1 Os1 136.0(11)
C2 C1 Os3 125.0(11)
Os1 C1 Os3 86.4(6)
C2 C1 Os2 122.4(11)
Os1 C1 Os2 86.2(5)
Os3 C1 Os2 85.5(6)
C3 C2 C1 174.9(17)
C2 C3 C4 174.9(16)
O4 C4 C3 121.5(13)
O4 C4 C5 121.8(13)
C3 C4 C5 116.7(13)
C4 C5 Co5 133.7(11)
C4 C5 Co4 129.8(11)
Co5 C5 Co4 82.5(6)
C4 C5 Co6 129.8(11)
Co5 C5 Co6 80.9(6)

loop_
_geom_bond_atom_site_label_1
_geom_bond_atom_site_label_2
_geom_bond_distance
Os1 C12 1.832(16)
Os1 C13 1.904(16)
Os1 C11 1.932(17)
Os1 C1 2.087(15)
Os1 Os3 2.8826(10)
Os1 Os2 2.8841(9)
Os1 H2 1.79(7)
Os1 H3 1.79(7)
Os2 C23 1.881(17)
Os2 C22 1.908(17)
Os2 C21 1.948(17)
Os2 C1 2.134(14)
Os2 Os3 2.8896(9)
Os2 H1 1.82(7)
Os2 H3 1.70(7)
Os3 C32 1.892(18)
Os3 C33 1.911(15)
Os3 C31 1.959(17)
Os3 C1 2.122(15)
Os3 H1 1.84(7)
Os3 H2 1.73(7)
Co4 C42 1.757(19)
Co4 C41 1.800(17)
Co4 C5 1.891(14)
Co4 P4 2.199(4)
Co4 Co6 2.477(3)
Co4 Co5 2.495(3)
Co5 C52 1.741(18)
Co5 C51 1.757(19)
Co5 C5 1.891(15)
Co5 P5 2.185(5)
Co5 Co6 2.477(3)
Co6 C63 1.769(18)
Co6 C62 1.792(18)
Co6 C61 1.809(17)
Co6 C5 1.928(15)
C11 O11 1.150(18)
C12 O12 1.187(18)
C13 O13 1.163(18)
C21 O21 1.118(18)
C22 O22 1.141(19)
C23 O23 1.149(18)
C31 O31 1.128(19)
C32 O32 1.13(2)
C33 O33 1.132(17)
C41 O41 1.127(18)
C42 O42 1.15(2)
C51 O51 1.18(2)
C52 O52 1.128(19)
C61 O61 1.153(18)
C62 O62 1.121(19)
C63 O63 1.15(2)
C1 C2 1.42(2)
C2 C3 1.168(19)
C3 C4 1.44(2)
C4 O4 1.227(17)
C4 C5 1.48(2)
P4 C411 1.815(16)
P4 C0 1.829(14)
P4 C421 1.852(17)
C411 C412 1.36(2)
C411 C416 1.36(2)
C412 C413 1.44(3)
C412 H412 0.95
C413 C414 1.38(3)
C413 H413 0.95
C414 C415 1.27(3)
C414 H414 0.95
C415 C416 1.39(3)
C415 H415 0.95
C416 H416 0.95
C421 C426 1.35(2)
C421 C422 1.38(3)
C422 C423 1.42(4)
C422 H422 0.95
C423 C424 1.38(4)
C423 H423 0.95
C424 C425 1.33(3)
C424 H424 0.95
C425 C426 1.39(2)
C425 H425 0.95
C426 H426 0.95
C0 P5 1.816(14)
C0 H0A 0.99
C0 H0B 0.99
P5 C521 1.828(17)
P5 C511 1.840(19)
C511 C516 1.32(2)
C511 C512 1.38(3)
C512 C513 1.46(3)
C512 H512 0.95
C513 C514 1.32(3)
C513 H513 0.95
C514 C515 1.36(3)
C514 H514 0.95
C515 C516 1.39(3)
C515 H515 0.95
C516 H516 0.95
C521 C522 1.38(2)
C521 C526 1.42(2)
C522 C523 1.36(3)
C522 H522 0.95
C523 C524 1.43(3)
C523 H523 0.95
C524 C525 1.35(3)
C524 H524 0.95
C525 C526 1.40(3)
C525 H525 0.95
C526 H526 0.95
